data_4037401
loop_
_publ_author_name
'Funt, Liya D.'
'Tomashenko, Olesya A.'
'Khlebnikov, Alexander F.'
'Novikov, Mikhail S.'
'Ivanov, Alexander Yu'

_publ_section_title
;
 Synthesis, Transformations of Pyrrole- and 1,2,4-Triazole-Containing
 Ensembles, and Generation of Pyrrole-Substituted Triazole NHC.
;
_journal_issue 22
_journal_name_full 'The Journal of organic chemistry'
_journal_page_first 11210
_journal_page_last 11221
_journal_paper_doi 10.1021/acs.joc.6b02200
_journal_volume 81
_journal_year 2016
_chemical_formula_moiety 'C25 H20 N4 Se'
_chemical_formula_sum 'C25 H20 N4 Se'
_chemical_formula_weight 455.41
_space_group_crystal_system monoclinic
_space_group_IT_number 14
_space_group_name_Hall '-P 2yn'
_space_group_name_H-M_alt 'P 1 21/n 1'
_atom_sites_solution_hydrogens geom
_atom_sites_solution_primary iterative
_audit_creation_date 2016-04-20
_audit_creation_method
;
Olex2 1.2
(compiled 2016.02.19 svn.r3266 for OlexSys, GUI svn.r5155)
;
_cell_angle_alpha 90
_cell_angle_beta 104.6337(16)
_cell_angle_gamma 90
_cell_formula_units_Z 4
_cell_length_a 12.50566(18)
_cell_length_b 7.58889(9)
_cell_length_c 22.4088(4)
_cell_measurement_reflns_used 10268
_cell_measurement_temperature 100(2)
_cell_measurement_theta_max 76.2280
_cell_measurement_theta_min 4.0520
_cell_volume 2057.70(6)
_computing_cell_refinement
;
CrysAlisPro, Agilent Technologies,
Version 1.171.37.35 (release 13-08-2014 CrysAlis171 .NET)
(compiled Aug 13 2014,18:06:01)
;
_computing_data_collection
;
CrysAlisPro, Agilent Technologies,
Version 1.171.37.35 (release 13-08-2014 CrysAlis171 .NET)
(compiled Aug 13 2014,18:06:01)
;
_computing_data_reduction
;
CrysAlisPro, Agilent Technologies,
Version 1.171.37.35 (release 13-08-2014 CrysAlis171 .NET)
(compiled Aug 13 2014,18:06:01)
;
_computing_molecular_graphics 'Olex2 (Dolomanov et al., 2009)'
_computing_publication_material 'Olex2 (Dolomanov et al., 2009)'
_computing_structure_refinement 'ShelXL (Sheldrick, 2015)'
_computing_structure_solution
;
Superflip (Palatinus & Chapuis, 2007;Palatinus & van der Lee, 2008;
Palatinus et al., 2012)
;
_diffrn_ambient_environment N~2~
_diffrn_ambient_temperature 100(2)
_diffrn_detector 'CCD plate'
_diffrn_detector_area_resol_mean 20.7658
_diffrn_detector_type Atlas
_diffrn_measured_fraction_theta_full 0.999
_diffrn_measured_fraction_theta_max 0.999
_diffrn_measurement_details
;
#__ type_ start__ end____ width___ exp.time_
  1 omega  -42.00   -3.00   1.0000    7.5000
omega____ theta____ kappa____ phi______ frames
    -      -41.4979   38.0000 -120.0000 39

#__ type_ start__ end____ width___ exp.time_
  2 omega  -70.00   32.00   1.0000    7.5000
omega____ theta____ kappa____ phi______ frames
    -      -41.4979   57.0000   90.0000 102

#__ type_ start__ end____ width___ exp.time_
  3 omega  -50.00   27.00   1.0000    7.5000
omega____ theta____ kappa____ phi______ frames
    -      -41.4979   38.0000    0.0000 77

#__ type_ start__ end____ width___ exp.time_
  4 omega  105.00  130.00   1.0000    7.5000
omega____ theta____ kappa____ phi______ frames
    -       41.4979  178.0000    0.0000 25

#__ type_ start__ end____ width___ exp.time_
  5 omega  134.00  170.00   1.0000   24.0000
omega____ theta____ kappa____ phi______ frames
    -      112.0000   45.0000  120.0000 36

#__ type_ start__ end____ width___ exp.time_
  6 omega   84.00  176.00   1.0000   24.0000
omega____ theta____ kappa____ phi______ frames
    -      112.0000   61.0000   90.0000 92

#__ type_ start__ end____ width___ exp.time_
  7 omega   86.00  140.00   1.0000   24.0000
omega____ theta____ kappa____ phi______ frames
    -      112.0000  -61.0000  -60.0000 54

#__ type_ start__ end____ width___ exp.time_
  8 omega   91.00  119.00   1.0000   24.0000
omega____ theta____ kappa____ phi______ frames
    -      112.0000 -125.0000   90.0000 28

#__ type_ start__ end____ width___ exp.time_
  9 omega   39.00   97.00   1.0000   24.0000
omega____ theta____ kappa____ phi______ frames
    -      112.0000  -45.0000  120.0000 58

#__ type_ start__ end____ width___ exp.time_
 10 omega   44.00   98.00   1.0000   24.0000
omega____ theta____ kappa____ phi______ frames
    -      112.0000  -95.0000  -30.0000 54

#__ type_ start__ end____ width___ exp.time_
 11 omega  120.00  145.00   1.0000   24.0000
omega____ theta____ kappa____ phi______ frames
    -      112.0000  -77.0000  -90.0000 25

#__ type_ start__ end____ width___ exp.time_
 12 omega   94.00  127.00   1.0000   24.0000
omega____ theta____ kappa____ phi______ frames
    -      112.0000  125.0000 -150.0000 33

#__ type_ start__ end____ width___ exp.time_
 13 omega  146.00  176.00   1.0000   24.0000
omega____ theta____ kappa____ phi______ frames
    -      112.0000  125.0000 -150.0000 30

#__ type_ start__ end____ width___ exp.time_
 14 omega   43.00   69.00   1.0000   24.0000
omega____ theta____ kappa____ phi______ frames
    -      112.0000  -30.0000  -30.0000 26

#__ type_ start__ end____ width___ exp.time_
 15 omega   70.00  140.00   1.0000   24.0000
omega____ theta____ kappa____ phi______ frames
    -      112.0000  -15.0000  -90.0000 70

#__ type_ start__ end____ width___ exp.time_
 16 omega   44.00   69.00   1.0000   24.0000
omega____ theta____ kappa____ phi______ frames
    -      112.0000 -125.0000   90.0000 25

#__ type_ start__ end____ width___ exp.time_
 17 omega   59.00  119.00   1.0000   24.0000
omega____ theta____ kappa____ phi______ frames
    -      112.0000 -125.0000 -180.0000 60

#__ type_ start__ end____ width___ exp.time_
 18 omega   41.00   93.00   1.0000   24.0000
omega____ theta____ kappa____ phi______ frames
    -      112.0000  -45.0000  -60.0000 52

#__ type_ start__ end____ width___ exp.time_
 19 omega   87.00  150.00   1.0000   24.0000
omega____ theta____ kappa____ phi______ frames
    -      112.0000   15.0000 -150.0000 63

#__ type_ start__ end____ width___ exp.time_
 20 omega   54.00   98.00   1.0000   24.0000
omega____ theta____ kappa____ phi______ frames
    -      112.0000  -95.0000    0.0000 44

#__ type_ start__ end____ width___ exp.time_
 21 omega  134.00  160.00   1.0000   24.0000
omega____ theta____ kappa____ phi______ frames
    -      112.0000   15.0000    0.0000 26

#__ type_ start__ end____ width___ exp.time_
 22 omega  145.00  178.00   1.0000   24.0000
omega____ theta____ kappa____ phi______ frames
    -      112.0000   97.0000   70.0000 33

#__ type_ start__ end____ width___ exp.time_
 23 omega   36.00   79.00   1.0000   24.0000
omega____ theta____ kappa____ phi______ frames
    -      112.0000  -30.0000  -60.0000 43

#__ type_ start__ end____ width___ exp.time_
 24 omega   37.00   78.00   1.0000   24.0000
omega____ theta____ kappa____ phi______ frames
    -      112.0000  -30.0000 -180.0000 41

#__ type_ start__ end____ width___ exp.time_
 25 omega   49.00   75.00   1.0000   24.0000
omega____ theta____ kappa____ phi______ frames
    -      112.0000  -61.0000  -60.0000 26

#__ type_ start__ end____ width___ exp.time_
 26 omega  -14.00   30.00   1.0000    7.5000
omega____ theta____ kappa____ phi______ frames
    -      -41.4979   38.0000   30.0000 44

#__ type_ start__ end____ width___ exp.time_
 27 omega  -50.00   17.00   1.0000    7.5000
omega____ theta____ kappa____ phi______ frames
    -      -41.4979   38.0000  -60.0000 67

#__ type_ start__ end____ width___ exp.time_
 28 omega   -4.00   22.00   1.0000    7.5000
omega____ theta____ kappa____ phi______ frames
    -      -41.4979   38.0000   60.0000 26

#__ type_ start__ end____ width___ exp.time_
 29 omega   49.00   75.00   1.0000    7.5000
omega____ theta____ kappa____ phi______ frames
    -       41.4979  -99.0000 -180.0000 26

#__ type_ start__ end____ width___ exp.time_
 30 omega   98.00  129.00   1.0000    7.5000
omega____ theta____ kappa____ phi______ frames
    -       41.4979  178.0000  -60.0000 31

#__ type_ start__ end____ width___ exp.time_
 31 omega   13.00   44.00   1.0000    7.5000
omega____ theta____ kappa____ phi______ frames
    -       41.4979  -99.0000 -180.0000 31

#__ type_ start__ end____ width___ exp.time_
 32 omega   87.00  118.00   1.0000   24.0000
omega____ theta____ kappa____ phi______ frames
    -      112.0000 -125.0000  120.0000 31

#__ type_ start__ end____ width___ exp.time_
 33 omega   94.00  120.00   1.0000   24.0000
omega____ theta____ kappa____ phi______ frames
    -      112.0000 -125.0000   30.0000 26

#__ type_ start__ end____ width___ exp.time_
 34 omega   82.00  117.00   1.0000   24.0000
omega____ theta____ kappa____ phi______ frames
    -      112.0000 -125.0000  -30.0000 35

#__ type_ start__ end____ width___ exp.time_
 35 omega   39.00   75.00   1.0000   24.0000
omega____ theta____ kappa____ phi______ frames
    -      112.0000 -125.0000  -30.0000 36

#__ type_ start__ end____ width___ exp.time_
 36 omega  138.00  174.00   1.0000   24.0000
omega____ theta____ kappa____ phi______ frames
    -      112.0000  125.0000   30.0000 36

#__ type_ start__ end____ width___ exp.time_
 37 omega   92.00  141.00   1.0000   24.0000
omega____ theta____ kappa____ phi______ frames
    -      112.0000  -61.0000   90.0000 49

#__ type_ start__ end____ width___ exp.time_
 38 omega   60.00   87.00   1.0000   24.0000
omega____ theta____ kappa____ phi______ frames
    -      112.0000  -30.0000    0.0000 27

#__ type_ start__ end____ width___ exp.time_
 39 omega   52.00   78.00   1.0000   24.0000
omega____ theta____ kappa____ phi______ frames
    -      112.0000 -125.0000  -90.0000 26
;
_diffrn_measurement_device 'four-circle diffractometer'
_diffrn_measurement_device_type 'SuperNova, Dual, Cu at zero, Atlas'
_diffrn_measurement_method '\w scans'
_diffrn_orient_matrix_UB_11 0.0548097000
_diffrn_orient_matrix_UB_12 -0.1832196000
_diffrn_orient_matrix_UB_13 0.0077918000
_diffrn_orient_matrix_UB_21 -0.0708226000
_diffrn_orient_matrix_UB_22 -0.0539670000
_diffrn_orient_matrix_UB_23 -0.0640992000
_diffrn_orient_matrix_UB_31 0.0905043000
_diffrn_orient_matrix_UB_32 0.0688370000
_diffrn_orient_matrix_UB_33 -0.0296258000
_diffrn_radiation_monochromator mirror
_diffrn_radiation_probe x-ray
_diffrn_radiation_type CuK\a
_diffrn_radiation_wavelength 1.54184
_diffrn_reflns_av_R_equivalents 0.0256
_diffrn_reflns_av_unetI/netI 0.0174
_diffrn_reflns_Laue_measured_fraction_full 0.999
_diffrn_reflns_Laue_measured_fraction_max 0.999
_diffrn_reflns_limit_h_max 15
_diffrn_reflns_limit_h_min -11
_diffrn_reflns_limit_k_max 9
_diffrn_reflns_limit_k_min -9
_diffrn_reflns_limit_l_max 27
_diffrn_reflns_limit_l_min -28
_diffrn_reflns_number 20194
_diffrn_reflns_point_group_measured_fraction_full 0.999
_diffrn_reflns_point_group_measured_fraction_max 0.999
_diffrn_reflns_theta_full 67.684
_diffrn_reflns_theta_max 74.988
_diffrn_reflns_theta_min 3.706
_diffrn_source 'sealed X-ray tube'
_diffrn_source_type 'SuperNova (Cu) X-ray Source'
_exptl_absorpt_coefficient_mu 2.615
_exptl_absorpt_correction_T_max 1.00000
_exptl_absorpt_correction_T_min 0.83880
_exptl_absorpt_correction_type multi-scan
_exptl_absorpt_process_details
;
CrysAlisPro, Agilent Technologies,
Version 1.171.37.35 (release 13-08-2014 CrysAlis171 .NET)
(compiled Aug 13 2014,18:06:01)
Empirical absorption correction using spherical harmonics,
 implemented in SCALE3 ABSPACK scaling algorithm.
;
_exptl_crystal_colour 'clear light yellow'
_exptl_crystal_colour_lustre clear
_exptl_crystal_colour_modifier light
_exptl_crystal_colour_primary yellow
_exptl_crystal_density_diffrn 1.470
_exptl_crystal_description prism
_exptl_crystal_F_000 928
_exptl_crystal_size_max 0.1
_exptl_crystal_size_mid 0.1
_exptl_crystal_size_min 0.1
_refine_diff_density_max 0.327
_refine_diff_density_min -0.332
_refine_diff_density_rms 0.055
_refine_ls_extinction_method none
_refine_ls_goodness_of_fit_ref 1.036
_refine_ls_hydrogen_treatment constr
_refine_ls_matrix_type full
_refine_ls_number_parameters 271
_refine_ls_number_reflns 4250
_refine_ls_number_restraints 0
_refine_ls_restrained_S_all 1.036
_refine_ls_R_factor_all 0.0272
_refine_ls_R_factor_gt 0.0248
_refine_ls_shift/su_max 0.003
_refine_ls_shift/su_mean 0.000
_refine_ls_structure_factor_coef Fsqd
_refine_ls_weighting_details 'w=1/[\s^2^(Fo^2^)+(0.0389P)^2^+0.9224P] where P=(Fo^2^+2Fc^2^)/3'
_refine_ls_weighting_scheme calc
_refine_ls_wR_factor_gt 0.0646
_refine_ls_wR_factor_ref 0.0663
_reflns_Friedel_coverage 0.000
_reflns_number_gt 3960
_reflns_number_total 4250
_reflns_threshold_expression 'I > 2\s(I)'
_cod_data_source_file jo6b02200_si_003.cif
_cod_data_source_block 103-137-4225_ole965
_cod_original_cell_volume 2057.70(5)
_cod_database_code 4037401
_chemical_oxdiff_formula 'C25 H20 N4 Se'
_shelx_space_group_comment
;
The symmetry employed for this shelxl refinement is uniquely defined
by the following loop, which should always be used as a source of
symmetry information in preference to the above space-group names.
They are only intended as comments.
;
_reflns_odcompleteness_completeness 96.04
_reflns_odcompleteness_iscentric 1
_reflns_odcompleteness_theta 80.07
_olex2_refinement_description
;
1. Fixed Uiso
 At 1.2 times of:
  All C(H) groups, All C(H,H) groups, All N(H) groups
2.a Secondary CH2 refined with riding coordinates:
 C2(H2A,H2B)
2.b Aromatic/amide H refined with riding coordinates:
 N4(H4), C1(H1), C4(H4A), C5(H5), C6(H6), C7(H7), C8(H8), C13(H13), C14(H14),
 C15(H15), C16(H16), C17(H17), C18(H18), C21(H21), C22(H22), C23(H23), C24(H24),
  C25(H25)
;
_shelx_shelxl_version_number 2014/7
_olex2_submission_special_instructions 'No special instructions were received'

loop_
_space_group_symop_operation_xyz
'x, y, z'
'-x+1/2, y+1/2, -z+1/2'
'-x, -y, -z'
'x-1/2, -y-1/2, z-1/2'

loop_
_atom_site_label
_atom_site_type_symbol
_atom_site_fract_x
_atom_site_fract_y
_atom_site_fract_z
_atom_site_U_iso_or_equiv
_atom_site_adp_type
_atom_site_occupancy
_atom_site_site_symmetry_order
_atom_site_calc_flag
_atom_site_refinement_flags_posn
Se1 Se 0.58233(2) -0.08243(2) 0.68008(2) 0.01968(7) Uani 1 1 d .
N1 N 0.60001(11) 0.44704(16) 0.65633(6) 0.0198(3) Uani 1 1 d .
N2 N 0.58984(10) 0.26571(16) 0.73222(5) 0.0172(2) Uani 1 1 d .
N3 N 0.59150(10) 0.27247(16) 0.63698(5) 0.0155(2) Uani 1 1 d .
N4 N 0.52289(11) 0.20318(17) 0.47422(6) 0.0199(3) Uani 1 1 d .
H4 H 0.4791 0.2016 0.4378 0.024 Uiso 1 1 calc R
C1 C 0.59872(13) 0.43589(19) 0.71399(7) 0.0206(3) Uani 1 1 d .
H1 H 0.6033 0.5327 0.7399 0.025 Uiso 1 1 calc R
C2 C 0.57176(12) 0.2108(2) 0.79147(6) 0.0191(3) Uani 1 1 d .
H2A H 0.6168 0.2832 0.8239 0.023 Uiso 1 1 calc R
H2B H 0.5958 0.0896 0.7994 0.023 Uiso 1 1 calc R
C3 C 0.45128(12) 0.22517(19) 0.79388(7) 0.0173(3) Uani 1 1 d .
C4 C 0.37018(12) 0.3044(2) 0.74771(7) 0.0204(3) Uani 1 1 d .
H4A H 0.3869 0.3413 0.7115 0.024 Uiso 1 1 calc R
C5 C 0.26385(13) 0.3291(2) 0.75532(7) 0.0234(3) Uani 1 1 d .
H5 H 0.2101 0.3823 0.7241 0.028 Uiso 1 1 calc R
C6 C 0.23771(13) 0.2751(2) 0.80890(8) 0.0248(3) Uani 1 1 d .
H6 H 0.1671 0.2936 0.8141 0.030 Uiso 1 1 calc R
C7 C 0.31770(13) 0.1931(2) 0.85483(8) 0.0241(3) Uani 1 1 d .
H7 H 0.3005 0.1556 0.8908 0.029 Uiso 1 1 calc R
C8 C 0.42366(13) 0.1667(2) 0.84716(7) 0.0203(3) Uani 1 1 d .
H8 H 0.4765 0.1097 0.8778 0.024 Uiso 1 1 calc R
C9 C 0.58699(11) 0.15979(19) 0.68271(6) 0.0153(3) Uani 1 1 d .
C10 C 0.58648(12) 0.23095(18) 0.57441(6) 0.0166(3) Uani 1 1 d .
C11 C 0.49160(12) 0.24176(19) 0.52694(7) 0.0175(3) Uani 1 1 d .
C12 C 0.37700(12) 0.28540(19) 0.52616(7) 0.0187(3) Uani 1 1 d .
C13 C 0.33420(13) 0.2427(2) 0.57634(7) 0.0215(3) Uani 1 1 d .
H13 H 0.3787 0.1862 0.6105 0.026 Uiso 1 1 calc R
C14 C 0.22565(13) 0.2843(2) 0.57536(8) 0.0263(3) Uani 1 1 d .
H14 H 0.1982 0.2568 0.6091 0.032 Uiso 1 1 calc R
C15 C 0.15785(13) 0.3666(2) 0.52441(8) 0.0273(3) Uani 1 1 d .
H15 H 0.0849 0.3931 0.5237 0.033 Uiso 1 1 calc R
C16 C 0.19964(14) 0.4090(2) 0.47464(8) 0.0273(3) Uani 1 1 d .
H16 H 0.1545 0.4647 0.4405 0.033 Uiso 1 1 calc R
C17 C 0.30824(13) 0.3690(2) 0.47519(8) 0.0235(3) Uani 1 1 d .
H17 H 0.3353 0.3981 0.4414 0.028 Uiso 1 1 calc R
C18 C 0.63276(12) 0.1677(2) 0.48744(7) 0.0194(3) Uani 1 1 d .
H18 H 0.6718 0.1369 0.4587 0.023 Uiso 1 1 calc R
C19 C 0.67741(12) 0.18440(18) 0.55003(6) 0.0171(3) Uani 1 1 d .
C20 C 0.79431(12) 0.15978(18) 0.58190(7) 0.0174(3) Uani 1 1 d .
C21 C 0.84287(12) 0.23761(19) 0.63899(7) 0.0190(3) Uani 1 1 d .
H21 H 0.7998 0.3058 0.6584 0.023 Uiso 1 1 calc R
C22 C 0.95446(13) 0.2143(2) 0.66700(7) 0.0206(3) Uani 1 1 d .
H22 H 0.9855 0.2672 0.7048 0.025 Uiso 1 1 calc R
C23 C 1.02011(13) 0.1122(2) 0.63884(7) 0.0224(3) Uani 1 1 d .
H23 H 1.0945 0.0951 0.6580 0.027 Uiso 1 1 calc R
C24 C 0.97329(13) 0.0361(2) 0.58181(7) 0.0237(3) Uani 1 1 d .
H24 H 1.0170 -0.0303 0.5623 0.028 Uiso 1 1 calc R
C25 C 0.86195(13) 0.0585(2) 0.55388(7) 0.0214(3) Uani 1 1 d .
H25 H 0.8315 0.0056 0.5159 0.026 Uiso 1 1 calc R

loop_
_atom_site_aniso_label
_atom_site_aniso_U_11
_atom_site_aniso_U_22
_atom_site_aniso_U_33
_atom_site_aniso_U_23
_atom_site_aniso_U_13
_atom_site_aniso_U_12
Se1 0.03051(10) 0.01451(9) 0.01407(9) 0.00126(5) 0.00574(7) -0.00098(5)
N1 0.0276(6) 0.0148(5) 0.0179(6) -0.0025(5) 0.0075(5) -0.0022(5)
N2 0.0207(6) 0.0186(6) 0.0126(6) -0.0012(5) 0.0049(5) -0.0002(4)
N3 0.0206(6) 0.0137(5) 0.0125(5) -0.0015(4) 0.0049(4) -0.0014(4)
N4 0.0252(6) 0.0220(6) 0.0123(6) -0.0006(5) 0.0042(5) -0.0038(5)
C1 0.0280(7) 0.0165(7) 0.0181(7) -0.0030(5) 0.0072(6) -0.0005(6)
C2 0.0224(7) 0.0243(7) 0.0107(6) 0.0008(5) 0.0044(5) 0.0017(6)
C3 0.0211(7) 0.0160(6) 0.0145(6) -0.0025(5) 0.0038(5) -0.0005(5)
C4 0.0248(7) 0.0215(7) 0.0146(7) 0.0000(6) 0.0045(6) 0.0000(6)
C5 0.0220(7) 0.0234(8) 0.0219(7) 0.0004(6) 0.0000(6) 0.0022(6)
C6 0.0213(7) 0.0244(7) 0.0295(8) -0.0010(6) 0.0082(6) -0.0001(6)
C7 0.0283(8) 0.0234(7) 0.0235(8) 0.0023(6) 0.0116(6) -0.0009(6)
C8 0.0243(7) 0.0192(7) 0.0168(7) 0.0020(6) 0.0044(6) 0.0015(6)
C9 0.0155(6) 0.0173(7) 0.0129(6) 0.0000(5) 0.0030(5) 0.0000(5)
C10 0.0233(7) 0.0144(6) 0.0128(6) -0.0005(5) 0.0059(5) -0.0033(5)
C11 0.0239(7) 0.0156(6) 0.0134(6) 0.0002(5) 0.0056(5) -0.0041(5)
C12 0.0219(7) 0.0155(6) 0.0174(7) -0.0019(5) 0.0024(6) -0.0037(5)
C13 0.0236(7) 0.0239(7) 0.0163(7) -0.0015(6) 0.0035(6) -0.0010(6)
C14 0.0245(7) 0.0330(9) 0.0221(8) -0.0063(6) 0.0072(6) -0.0023(6)
C15 0.0215(7) 0.0243(8) 0.0342(9) -0.0077(7) 0.0031(6) 0.0003(6)
C16 0.0270(8) 0.0187(7) 0.0305(9) 0.0049(6) -0.0034(7) -0.0019(6)
C17 0.0265(7) 0.0201(7) 0.0221(7) 0.0038(6) 0.0026(6) -0.0056(6)
C18 0.0237(7) 0.0203(7) 0.0155(7) -0.0014(5) 0.0077(5) -0.0032(5)
C19 0.0236(7) 0.0145(6) 0.0143(6) -0.0013(5) 0.0067(5) -0.0034(5)
C20 0.0232(7) 0.0146(6) 0.0157(7) 0.0016(5) 0.0071(5) -0.0021(5)
C21 0.0240(7) 0.0171(7) 0.0177(7) -0.0003(5) 0.0083(6) -0.0027(5)
C22 0.0256(7) 0.0200(7) 0.0160(7) 0.0012(5) 0.0048(6) -0.0048(6)
C23 0.0226(7) 0.0236(7) 0.0210(7) 0.0064(6) 0.0053(6) 0.0008(6)
C24 0.0281(8) 0.0232(7) 0.0222(8) 0.0017(6) 0.0107(6) 0.0037(6)
C25 0.0283(8) 0.0204(7) 0.0169(7) -0.0013(6) 0.0081(6) -0.0006(6)

loop_
_atom_type_symbol
_atom_type_description
_atom_type_scat_dispersion_real
_atom_type_scat_dispersion_imag
_atom_type_scat_source
C C 0.0181 0.0091 'International Tables Vol C Tables 4.2.6.8 and 6.1.1.4'
H H 0.0000 0.0000 'International Tables Vol C Tables 4.2.6.8 and 6.1.1.4'
N N 0.0311 0.0180 'International Tables Vol C Tables 4.2.6.8 and 6.1.1.4'
Se Se -0.7943 1.1372 'International Tables Vol C Tables 4.2.6.8 and 6.1.1.4'

loop_
_geom_angle_atom_site_label_1
_geom_angle_atom_site_label_2
_geom_angle_atom_site_label_3
_geom_angle
C1 N1 N3 103.24(11)
C1 N2 C2 125.68(12)
C9 N2 C1 107.52(12)
C9 N2 C2 126.33(12)
N1 N3 C10 119.96(11)
C9 N3 N1 112.49(11)
C9 N3 C10 127.53(12)
C11 N4 H4 124.8
C18 N4 H4 124.8
C18 N4 C11 110.42(12)
N1 C1 N2 112.40(13)
N1 C1 H1 123.8
N2 C1 H1 123.8
N2 C2 H2A 109.0
N2 C2 H2B 109.0
N2 C2 C3 113.10(12)
H2A C2 H2B 107.8
C3 C2 H2A 109.0
C3 C2 H2B 109.0
C4 C3 C2 123.12(13)
C4 C3 C8 118.85(13)
C8 C3 C2 117.87(13)
C3 C4 H4A 119.8
C3 C4 C5 120.40(14)
C5 C4 H4A 119.8
C4 C5 H5 119.7
C6 C5 C4 120.50(15)
C6 C5 H5 119.7
C5 C6 H6 120.3
C5 C6 C7 119.48(14)
C7 C6 H6 120.3
C6 C7 H7 119.9
C6 C7 C8 120.18(14)
C8 C7 H7 119.9
C3 C8 H8 119.7
C7 C8 C3 120.55(14)
C7 C8 H8 119.7
N2 C9 Se1 127.54(10)
N3 C9 Se1 128.11(10)
N3 C9 N2 104.32(12)
N3 C10 C19 126.29(13)
C11 C10 N3 124.13(13)
C11 C10 C19 109.45(12)
N4 C11 C10 105.97(13)
N4 C11 C12 122.03(13)
C10 C11 C12 132.00(13)
C13 C12 C11 120.59(14)
C17 C12 C11 120.67(13)
C17 C12 C13 118.74(14)
C12 C13 H13 119.8
C14 C13 C12 120.35(15)
C14 C13 H13 119.8
C13 C14 H14 119.8
C15 C14 C13 120.50(15)
C15 C14 H14 119.8
C14 C15 H15 120.3
C16 C15 C14 119.42(15)
C16 C15 H15 120.3
C15 C16 H16 119.7
C15 C16 C17 120.66(16)
C17 C16 H16 119.7
C12 C17 H17 119.8
C16 C17 C12 120.33(15)
C16 C17 H17 119.8
N4 C18 H18 125.3
N4 C18 C19 109.35(12)
C19 C18 H18 125.3
C10 C19 C20 129.66(13)
C18 C19 C10 104.81(13)
C18 C19 C20 125.52(13)
C21 C20 C19 122.64(13)
C21 C20 C25 117.94(14)
C25 C20 C19 119.40(13)
C20 C21 H21 119.6
C22 C21 C20 120.87(14)
C22 C21 H21 119.6
C21 C22 H22 119.8
C21 C22 C23 120.45(14)
C23 C22 H22 119.8
C22 C23 H23 120.4
C24 C23 C22 119.26(15)
C24 C23 H23 120.4
C23 C24 H24 119.8
C25 C24 C23 120.41(14)
C25 C24 H24 119.8
C20 C25 H25 119.5
C24 C25 C20 121.05(15)
C24 C25 H25 119.5

loop_
_geom_bond_atom_site_label_1
_geom_bond_atom_site_label_2
_geom_bond_distance
Se1 C9 1.8396(15)
N1 N3 1.3896(17)
N1 C1 1.299(2)
N2 C1 1.3675(19)
N2 C2 1.4626(17)
N2 C9 1.3632(18)
N3 C9 1.3467(18)
N3 C10 1.4230(18)
N4 H4 0.8600
N4 C11 1.3669(18)
N4 C18 1.357(2)
C1 H1 0.9300
C2 H2A 0.9700
C2 H2B 0.9700
C2 C3 1.5251(19)
C3 C4 1.389(2)
C3 C8 1.396(2)
C4 H4A 0.9300
C4 C5 1.395(2)
C5 H5 0.9300
C5 C6 1.384(2)
C6 H6 0.9300
C6 C7 1.388(2)
C7 H7 0.9300
C7 C8 1.393(2)
C8 H8 0.9300
C10 C11 1.381(2)
C10 C19 1.4249(19)
C11 C12 1.467(2)
C12 C13 1.400(2)
C12 C17 1.397(2)
C13 H13 0.9300
C13 C14 1.388(2)
C14 H14 0.9300
C14 C15 1.387(2)
C15 H15 0.9300
C15 C16 1.384(3)
C16 H16 0.9300
C16 C17 1.389(2)
C17 H17 0.9300
C18 H18 0.9300
C18 C19 1.378(2)
C19 C20 1.468(2)
C20 C21 1.401(2)
C20 C25 1.403(2)
C21 H21 0.9300
C21 C22 1.389(2)
C22 H22 0.9300
C22 C23 1.391(2)
C23 H23 0.9300
C23 C24 1.390(2)
C24 H24 0.9300
C24 C25 1.385(2)
C25 H25 0.9300
